data_2242515
loop_
_publ_author_name
'Wardell, James L.'
'Wardell, Solange M. S. V.'
'Jotani, Mukesh M.'
'Tiekink, Edward R. T.'

_publ_section_title
;
 Racemic mefloquinium chlorodifluoroacetate: crystal structure and
 Hirshfeld surface analysis
;
_journal_coeditor_code HB7752
_journal_issue 7
_journal_name_full 'Acta Crystallographica Section E'
_journal_page_first 895
_journal_page_last 900
_journal_paper_doi 10.1107/S2056989018007703
_journal_volume 74
_journal_year 2018
_chemical_formula_iupac 'C17 H17 F6 N2 O +, C2 Cl F2 O2 -'
_chemical_formula_moiety 'C17 H17 F6 N2 O +, C2 Cl F2 O2 -'
_chemical_formula_sum 'C19 H17 Cl F8 N2 O3'
_chemical_formula_weight 508.79
_chemical_name_systematic
;
2-{[2,8-Bis(trifluoromethyl)quinolin-4-yl](hydroxy)methyl}piperidin-1-ium
chlorodifluoroacetate
;
_space_group_crystal_system monoclinic
_space_group_IT_number 14
_space_group_name_Hall '-P 2ybc'
_space_group_name_H-M_alt 'P 1 21/c 1'
_symmetry_space_group_name_Hall '-P 2ybc'
_symmetry_space_group_name_H-M 'P 1 21/c 1'
_atom_sites_solution_hydrogens mixed
_audit_creation_method SHELXL-2014/7
_cell_angle_alpha 90
_cell_angle_beta 104.214(2)
_cell_angle_gamma 90
_cell_formula_units_Z 4
_cell_length_a 14.4535(4)
_cell_length_b 6.3387(2)
_cell_length_c 23.9040(8)
_cell_measurement_reflns_used 17332
_cell_measurement_temperature 120(2)
_cell_measurement_theta_max 27.48
_cell_measurement_theta_min 2.91
_cell_volume 2122.95(12)
_computing_cell_refinement
;
DENZO (Otwinowski & Minor, 1997) and COLLECT (Hooft, 1998)
;
_computing_data_collection
;
COLLECT (Hooft, 1998)
;
_computing_data_reduction
;
DENZO (Otwinowski & Minor, 1997) and COLLECT (Hooft, 1998)
;
_computing_molecular_graphics
;
ORTEP-3 for Windows (Farrugia, 2012) and  DIAMOND (Brandenburg,
2006)
;
_computing_publication_material
;
publCIF (Westrip, 2010)
;
_computing_structure_refinement
;
<i>SHELXL2014/7</i> (Sheldrick, 2015)
;
_computing_structure_solution
;
SHELXS (Sheldrick, 2008)
;
_diffrn_ambient_temperature 120(2)
_diffrn_detector_area_resol_mean 9.091
_diffrn_measured_fraction_theta_full 0.992
_diffrn_measured_fraction_theta_max 0.985
_diffrn_measurement_device_type
;
Bruker--Nonius Roper CCD camera on \k-goniostat
;
_diffrn_measurement_method '\f & \w scans'
_diffrn_radiation_monochromator graphite
_diffrn_radiation_source 'Bruker--Nonius FR591 rotating anode'
_diffrn_radiation_type MoK\a
_diffrn_radiation_wavelength 0.71073
_diffrn_reflns_av_R_equivalents 0.0538
_diffrn_reflns_limit_h_max 18
_diffrn_reflns_limit_h_min -18
_diffrn_reflns_limit_k_max 8
_diffrn_reflns_limit_k_min -8
_diffrn_reflns_limit_l_max 30
_diffrn_reflns_limit_l_min -31
_diffrn_reflns_number 19411
_diffrn_reflns_theta_full 25.242
_diffrn_reflns_theta_max 27.488
_diffrn_reflns_theta_min 3.006
_exptl_absorpt_coefficient_mu 0.274
_exptl_absorpt_correction_T_max 0.7456
_exptl_absorpt_correction_T_min 0.6234
_exptl_absorpt_correction_type multi-scan
_exptl_absorpt_process_details
;
(<i>SADABS</i>; Sheldrick, 2007)
;
_exptl_crystal_colour colourless
_exptl_crystal_density_diffrn 1.592
_exptl_crystal_description lath
_exptl_crystal_F_000 1032
_exptl_crystal_size_max 0.620
_exptl_crystal_size_mid 0.200
_exptl_crystal_size_min 0.060
_refine_diff_density_max 0.943
_refine_diff_density_min -0.829
_refine_ls_extinction_method none
_refine_ls_goodness_of_fit_ref 1.039
_refine_ls_hydrogen_treatment mixed
_refine_ls_matrix_type full
_refine_ls_number_parameters 307
_refine_ls_number_reflns 4799
_refine_ls_number_restraints 3
_refine_ls_restrained_S_all 1.038
_refine_ls_R_factor_all 0.0846
_refine_ls_R_factor_gt 0.0522
_refine_ls_shift/su_max 0.000
_refine_ls_shift/su_mean 0.000
_refine_ls_structure_factor_coef Fsqd
_refine_ls_weighting_details 'w=1/[\s^2^(Fo^2^)+(0.0643P)^2^+1.2072P] where P=(Fo^2^+2Fc^2^)/3'
_refine_ls_weighting_scheme calc
_refine_ls_wR_factor_gt 0.1247
_refine_ls_wR_factor_ref 0.1419
_reflns_number_gt 3311
_reflns_number_total 4799
_reflns_threshold_expression 'I > 2\s(I)'
_cod_data_source_file hb7752sup1.cif
_cod_data_source_block I
_cod_database_code 2242515
_shelx_space_group_comment
;
The symmetry employed for this shelxl refinement is uniquely defined
by the following loop, which should always be used as a source of
symmetry information in preference to the above space-group names.
They are only intended as comments.
;
_shelx_estimated_absorpt_t_min 0.848
_shelx_estimated_absorpt_t_max 0.984

loop_
_space_group_symop_operation_xyz
'x, y, z'
'-x, y+1/2, -z+1/2'
'-x, -y, -z'
'x, -y-1/2, z-1/2'

loop_
_atom_site_type_symbol
_atom_site_label
_atom_site_fract_x
_atom_site_fract_y
_atom_site_fract_z
_atom_site_U_iso_or_equiv
_atom_site_adp_type
_atom_site_calc_flag
_atom_site_occupancy
F F1 1.03148(10) -0.0703(2) 0.44433(7) 0.0399(4) Uani d 1
F F2 0.91566(11) -0.2736(2) 0.44998(7) 0.0359(4) Uani d 1
F F3 0.96175(11) -0.2572(2) 0.37136(6) 0.0366(4) Uani d 1
F F4 0.98916(10) 0.2960(2) 0.26696(6) 0.0349(4) Uani d 1
F F5 0.86497(10) 0.1175(2) 0.22440(6) 0.0336(4) Uani d 1
F F6 0.89009(11) 0.4242(2) 0.19252(6) 0.0375(4) Uani d 1
O O1 0.66219(12) 0.1694(3) 0.47757(7) 0.0279(4) Uani d 1
H H1O 0.6352(19) 0.078(4) 0.4540(10) 0.042 Uiso d 1
N N1 0.88608(13) 0.1322(3) 0.34721(8) 0.0216(4) Uani d 1
N N2 0.64265(14) 0.5664(3) 0.51657(8) 0.0218(4) Uani d 1
H H1N 0.5904(12) 0.601(4) 0.4899(8) 0.026 Uiso d 1
H H2N 0.6290(17) 0.450(3) 0.5335(10) 0.026 Uiso d 1
C C1 0.87768(16) 0.0391(3) 0.39479(9) 0.0208(5) Uani d 1
C C2 0.81459(16) 0.1003(4) 0.42804(10) 0.0229(5) Uani d 1
H H2 0.8107 0.0219 0.4613 0.027 Uiso calc 1
C C3 0.75848(16) 0.2756(4) 0.41176(9) 0.0208(5) Uani d 1
C C4 0.76778(16) 0.3898(4) 0.36220(9) 0.0210(5) Uani d 1
C C5 0.71864(16) 0.5805(4) 0.34349(10) 0.0234(5) Uani d 1
H H5 0.6760 0.6371 0.3642 0.028 Uiso calc 1
C C6 0.73220(17) 0.6835(4) 0.29583(10) 0.0264(5) Uani d 1
H H6 0.7007 0.8140 0.2846 0.032 Uiso calc 1
C C7 0.79223(18) 0.5987(4) 0.26324(10) 0.0272(5) Uani d 1
H H7 0.8003 0.6718 0.2301 0.033 Uiso calc 1
C C8 0.83903(16) 0.4123(4) 0.27881(10) 0.0228(5) Uani d 1
C C9 0.83122(15) 0.3071(4) 0.33029(9) 0.0197(5) Uani d 1
C C10 0.94619(17) -0.1411(4) 0.41442(10) 0.0253(5) Uani d 1
C C11 0.89662(18) 0.3125(4) 0.24146(10) 0.0275(5) Uani d 1
C C12 0.68616(16) 0.3397(4) 0.44507(10) 0.0222(5) Uani d 1
H H12 0.6269 0.3899 0.4171 0.027 Uiso calc 1
C C13 0.72279(15) 0.5153(4) 0.48924(9) 0.0210(5) Uani d 1
H H13 0.7367 0.6430 0.4681 0.025 Uiso calc 1
C C14 0.66441(19) 0.7397(4) 0.56031(10) 0.0296(6) Uani d 1
H H14A 0.6100 0.7582 0.5782 0.036 Uiso calc 1
H H14B 0.6738 0.8737 0.5412 0.036 Uiso calc 1
C C15 0.75362(19) 0.6874(4) 0.60653(10) 0.0323(6) Uani d 1
H H15A 0.7409 0.5645 0.6291 0.039 Uiso calc 1
H H15B 0.7705 0.8086 0.6332 0.039 Uiso calc 1
C C16 0.83715(19) 0.6373(4) 0.58047(11) 0.0322(6) Uani d 1
H H16A 0.8929 0.5940 0.6115 0.039 Uiso calc 1
H H16B 0.8550 0.7654 0.5619 0.039 Uiso calc 1
C C17 0.81136(17) 0.4608(4) 0.53591(10) 0.0266(5) Uani d 1
H H17A 0.8654 0.4364 0.5181 0.032 Uiso calc 1
H H17B 0.8001 0.3288 0.5554 0.032 Uiso calc 1
C C18 0.49744(17) 0.7909(4) 0.39729(10) 0.0227(5) Uani d 1
C C19 0.41892(18) 0.8393(4) 0.34241(11) 0.0322(6) Uani d 1
Cl Cl1 0.43173(7) 0.68095(18) 0.28514(4) 0.0736(3) Uani d 1
F F7 0.33144(11) 0.8114(3) 0.35113(8) 0.0503(5) Uani d 1
F F8 0.42202(13) 1.0418(3) 0.32666(8) 0.0548(5) Uani d 1
O O2 0.47705(12) 0.6592(3) 0.43060(7) 0.0345(4) Uani d 1
O O3 0.57421(12) 0.8831(3) 0.40098(7) 0.0337(4) Uani d 1

loop_
_atom_site_aniso_label
_atom_site_aniso_U_11
_atom_site_aniso_U_22
_atom_site_aniso_U_33
_atom_site_aniso_U_12
_atom_site_aniso_U_13
_atom_site_aniso_U_23
F1 0.0265(8) 0.0331(9) 0.0508(10) -0.0024(7) -0.0085(7) 0.0049(7)
F2 0.0410(9) 0.0275(8) 0.0417(9) 0.0037(7) 0.0150(7) 0.0167(7)
F3 0.0443(9) 0.0331(8) 0.0319(8) 0.0130(7) 0.0087(7) -0.0002(7)
F4 0.0263(8) 0.0453(9) 0.0343(8) 0.0014(7) 0.0098(6) 0.0052(7)
F5 0.0402(9) 0.0323(8) 0.0296(8) 0.0005(7) 0.0111(7) -0.0070(6)
F6 0.0478(9) 0.0450(9) 0.0241(7) 0.0091(8) 0.0172(7) 0.0081(7)
O1 0.0352(10) 0.0257(9) 0.0256(9) -0.0125(8) 0.0129(8) -0.0029(7)
N1 0.0215(10) 0.0203(10) 0.0209(10) -0.0036(8) 0.0011(8) -0.0009(8)
N2 0.0257(11) 0.0225(11) 0.0166(9) -0.0019(9) 0.0039(8) 0.0009(8)
C1 0.0228(11) 0.0176(11) 0.0202(11) -0.0037(10) 0.0016(9) 0.0002(9)
C2 0.0258(12) 0.0234(12) 0.0186(11) -0.0041(10) 0.0040(9) 0.0027(10)
C3 0.0219(12) 0.0217(12) 0.0180(11) -0.0059(10) 0.0035(9) -0.0026(9)
C4 0.0209(11) 0.0235(12) 0.0171(10) -0.0023(10) 0.0021(9) -0.0006(9)
C5 0.0256(12) 0.0230(12) 0.0210(11) 0.0011(10) 0.0044(9) -0.0027(10)
C6 0.0320(13) 0.0250(13) 0.0203(11) 0.0041(11) 0.0026(10) 0.0009(10)
C7 0.0347(14) 0.0290(13) 0.0169(11) 0.0007(11) 0.0047(10) 0.0043(10)
C8 0.0232(12) 0.0243(12) 0.0201(11) -0.0033(10) 0.0037(9) -0.0027(10)
C9 0.0181(11) 0.0206(12) 0.0185(10) -0.0038(9) 0.0007(9) 0.0003(9)
C10 0.0239(12) 0.0245(12) 0.0257(12) -0.0036(10) 0.0024(10) 0.0023(10)
C11 0.0304(14) 0.0294(13) 0.0236(12) 0.0004(11) 0.0080(10) 0.0044(11)
C12 0.0246(12) 0.0229(12) 0.0202(11) -0.0040(10) 0.0072(9) 0.0000(9)
C13 0.0222(11) 0.0227(12) 0.0187(11) -0.0025(10) 0.0062(9) 0.0001(9)
C14 0.0440(15) 0.0227(13) 0.0233(12) -0.0020(11) 0.0108(11) -0.0034(10)
C15 0.0474(16) 0.0285(13) 0.0187(12) -0.0084(12) 0.0036(11) -0.0049(10)
C16 0.0377(14) 0.0314(14) 0.0229(12) -0.0103(12) -0.0011(11) 0.0012(11)
C17 0.0281(13) 0.0261(13) 0.0228(12) -0.0036(11) 0.0012(10) 0.0020(10)
C18 0.0257(12) 0.0232(12) 0.0210(11) 0.0006(10) 0.0089(10) -0.0049(10)
C19 0.0324(14) 0.0314(15) 0.0304(13) 0.0004(12) 0.0034(11) 0.0044(11)
Cl1 0.0796(6) 0.0932(8) 0.0373(5) 0.0119(6) -0.0064(4) -0.0325(5)
F7 0.0260(8) 0.0627(12) 0.0579(11) 0.0023(8) 0.0018(7) 0.0159(9)
F8 0.0594(11) 0.0444(11) 0.0564(11) 0.0056(9) 0.0060(9) 0.0235(9)
O2 0.0284(9) 0.0451(11) 0.0310(10) 0.0012(9) 0.0093(8) 0.0134(9)
O3 0.0320(10) 0.0380(10) 0.0316(10) -0.0117(9) 0.0085(8) -0.0078(8)

loop_
_atom_type_symbol
_atom_type_description
_atom_type_scat_dispersion_real
_atom_type_scat_dispersion_imag
_atom_type_scat_source
C C 0.0033 0.0016 'International Tables Vol C Tables 4.2.6.8 and 6.1.1.4'
H H 0.0000 0.0000 'International Tables Vol C Tables 4.2.6.8 and 6.1.1.4'
N N 0.0061 0.0033 'International Tables Vol C Tables 4.2.6.8 and 6.1.1.4'
O O 0.0106 0.0060 'International Tables Vol C Tables 4.2.6.8 and 6.1.1.4'
F F 0.0171 0.0103 'International Tables Vol C Tables 4.2.6.8 and 6.1.1.4'
Cl Cl 0.1484 0.1585 'International Tables Vol C Tables 4.2.6.8 and 6.1.1.4'

loop_
_geom_angle_atom_site_label_1
_geom_angle_atom_site_label_2
_geom_angle_atom_site_label_3
_geom_angle
C12 O1 H1O 107(2)
C1 N1 C9 116.79(19)
C14 N2 C13 114.28(19)
C14 N2 H1N 108.3(17)
C13 N2 H1N 110.7(17)
C14 N2 H2N 108.9(17)
C13 N2 H2N 107.6(16)
H1N N2 H2N 107(2)
N1 C1 C2 125.3(2)
N1 C1 C10 114.6(2)
C2 C1 C10 120.1(2)
C3 C2 C1 118.9(2)
C3 C2 H2 120.5
C1 C2 H2 120.5
C2 C3 C4 118.5(2)
C2 C3 C12 120.2(2)
C4 C3 C12 121.3(2)
C5 C4 C3 123.7(2)
C5 C4 C9 118.8(2)
C3 C4 C9 117.5(2)
C6 C5 C4 120.4(2)
C6 C5 H5 119.8
C4 C5 H5 119.8
C5 C6 C7 120.8(2)
C5 C6 H6 119.6
C7 C6 H6 119.6
C8 C7 C6 120.7(2)
C8 C7 H7 119.6
C6 C7 H7 119.6
C7 C8 C9 120.0(2)
C7 C8 C11 120.8(2)
C9 C8 C11 119.2(2)
N1 C9 C4 122.8(2)
N1 C9 C8 118.1(2)
C4 C9 C8 119.0(2)
F3 C10 F1 106.86(19)
F3 C10 F2 106.77(19)
F1 C10 F2 105.88(19)
F3 C10 C1 113.66(19)
F1 C10 C1 111.04(19)
F2 C10 C1 112.17(19)
F4 C11 F5 107.2(2)
F4 C11 F6 106.65(19)
F5 C11 F6 105.81(19)
F4 C11 C8 113.7(2)
F5 C11 C8 111.7(2)
F6 C11 C8 111.3(2)
O1 C12 C3 112.03(19)
O1 C12 C13 105.27(17)
C3 C12 C13 112.92(18)
O1 C12 H12 108.8
C3 C12 H12 108.8
C13 C12 H12 108.8
N2 C13 C17 109.37(18)
N2 C13 C12 106.47(17)
C17 C13 C12 115.3(2)
N2 C13 H13 108.5
C17 C13 H13 108.5
C12 C13 H13 108.5
N2 C14 C15 110.1(2)
N2 C14 H14A 109.6
C15 C14 H14A 109.6
N2 C14 H14B 109.6
C15 C14 H14B 109.6
H14A C14 H14B 108.1
C14 C15 C16 111.5(2)
C14 C15 H15A 109.3
C16 C15 H15A 109.3
C14 C15 H15B 109.3
C16 C15 H15B 109.3
H15A C15 H15B 108.0
C15 C16 C17 110.9(2)
C15 C16 H16A 109.5
C17 C16 H16A 109.5
C15 C16 H16B 109.5
C17 C16 H16B 109.5
H16A C16 H16B 108.1
C13 C17 C16 111.3(2)
C13 C17 H17A 109.4
C16 C17 H17A 109.4
C13 C17 H17B 109.4
C16 C17 H17B 109.4
H17A C17 H17B 108.0
O2 C18 O3 128.6(2)
O2 C18 C19 116.1(2)
O3 C18 C19 115.3(2)
F8 C19 F7 105.5(2)
F8 C19 C18 111.2(2)
F7 C19 C18 111.5(2)
F8 C19 Cl1 108.24(18)
F7 C19 Cl1 109.36(19)
C18 C19 Cl1 110.85(18)

loop_
_geom_bond_atom_site_label_1
_geom_bond_atom_site_label_2
_geom_bond_distance
F1 C10 1.342(3)
F2 C10 1.344(3)
F3 C10 1.329(3)
F4 C11 1.331(3)
F5 C11 1.346(3)
F6 C11 1.350(3)
O1 C12 1.422(3)
O1 H1O 0.835(10)
N1 C1 1.313(3)
N1 C9 1.365(3)
N2 C14 1.496(3)
N2 C13 1.498(3)
N2 H1N 0.888(10)
N2 H2N 0.886(10)
C1 C2 1.403(3)
C1 C10 1.509(3)
C2 C3 1.374(3)
C2 H2 0.9500
C3 C4 1.423(3)
C3 C12 1.517(3)
C4 C5 1.418(3)
C4 C9 1.429(3)
C5 C6 1.368(3)
C5 H5 0.9500
C6 C7 1.407(3)
C6 H6 0.9500
C7 C8 1.367(3)
C7 H7 0.9500
C8 C9 1.428(3)
C8 C11 1.502(3)
C12 C13 1.536(3)
C12 H12 1.0000
C13 C17 1.517(3)
C13 H13 1.0000
C14 C15 1.514(4)
C14 H14A 0.9900
C14 H14B 0.9900
C15 C16 1.522(4)
C15 H15A 0.9900
C15 H15B 0.9900
C16 C17 1.527(3)
C16 H16A 0.9900
C16 H16B 0.9900
C17 H17A 0.9900
C17 H17B 0.9900
C18 O2 1.238(3)
C18 O3 1.238(3)
C18 C19 1.540(3)
C19 F8 1.341(3)
C19 F7 1.343(3)
C19 Cl1 1.744(3)

loop_
_geom_hbond_atom_site_label_D
_geom_hbond_atom_site_label_H
_geom_hbond_atom_site_label_A
_geom_hbond_site_symmetry_A
_geom_hbond_distance_DH
_geom_hbond_distance_HA
_geom_hbond_distance_DA
_geom_hbond_angle_DHA
N2 H2N O1 . 0.89(2) 2.34(2) 2.722(3) 105.8(18)
O1 H1O O3 1_545 0.84(2) 1.83(2) 2.668(3) 178(3)
N2 H1N O2 1_555 0.888(19) 1.921(19) 2.808(3) 177(2)
N2 H2N O2 3_666 0.89(2) 2.05(2) 2.776(3) 138(2)
C5 H5 O3 1_555 0.95 2.45 3.367(3) 162
C14 H14B O1 1_565 0.99 2.39 3.362(3) 166
C19 Cl1 Cg1 2_655 1.744(3) 3.9082(14) 4.208(3) 87.46(9)
C10 F3 Cg1 1_545 1.329(3) 3.0856(18) 3.762(3) 110.44(14)

loop_
_geom_torsion_atom_site_label_1
_geom_torsion_atom_site_label_2
_geom_torsion_atom_site_label_3
_geom_torsion_atom_site_label_4
_geom_torsion
C9 N1 C1 C2 2.6(3)
C9 N1 C1 C10 -174.73(19)
N1 C1 C2 C3 -2.4(3)
C10 C1 C2 C3 174.7(2)
C1 C2 C3 C4 -0.9(3)
C1 C2 C3 C12 177.0(2)
C2 C3 C4 C5 -175.6(2)
C12 C3 C4 C5 6.5(3)
C2 C3 C4 C9 3.7(3)
C12 C3 C4 C9 -174.2(2)
C3 C4 C5 C6 179.0(2)
C9 C4 C5 C6 -0.3(3)
C4 C5 C6 C7 2.4(4)
C5 C6 C7 C8 -0.6(4)
C6 C7 C8 C9 -3.3(4)
C6 C7 C8 C11 174.9(2)
C1 N1 C9 C4 0.6(3)
C1 N1 C9 C8 179.8(2)
C5 C4 C9 N1 175.6(2)
C3 C4 C9 N1 -3.7(3)
C5 C4 C9 C8 -3.5(3)
C3 C4 C9 C8 177.2(2)
C7 C8 C9 N1 -173.9(2)
C11 C8 C9 N1 7.9(3)
C7 C8 C9 C4 5.3(3)
C11 C8 C9 C4 -172.9(2)
N1 C1 C10 F3 -37.7(3)
C2 C1 C10 F3 144.8(2)
N1 C1 C10 F1 82.8(2)
C2 C1 C10 F1 -94.7(3)
N1 C1 C10 F2 -158.96(19)
C2 C1 C10 F2 23.6(3)
C7 C8 C11 F4 117.4(2)
C9 C8 C11 F4 -64.5(3)
C7 C8 C11 F5 -121.2(2)
C9 C8 C11 F5 57.0(3)
C7 C8 C11 F6 -3.1(3)
C9 C8 C11 F6 175.05(19)
C2 C3 C12 O1 -20.3(3)
C4 C3 C12 O1 157.6(2)
C2 C3 C12 C13 98.3(2)
C4 C3 C12 C13 -83.8(3)
C14 N2 C13 C17 56.2(3)
C14 N2 C13 C12 -178.61(18)
O1 C12 C13 N2 -59.7(2)
C3 C12 C13 N2 177.79(18)
O1 C12 C13 C17 61.8(2)
C3 C12 C13 C17 -60.7(3)
C13 N2 C14 C15 -55.7(3)
N2 C14 C15 C16 54.0(3)
C14 C15 C16 C17 -55.1(3)
N2 C13 C17 C16 -55.3(3)
C12 C13 C17 C16 -175.15(19)
C15 C16 C17 C13 56.0(3)
O2 C18 C19 F8 146.3(2)
O3 C18 C19 F8 -36.6(3)
O2 C18 C19 F7 28.8(3)
O3 C18 C19 F7 -154.0(2)
O2 C18 C19 Cl1 -93.3(2)
O3 C18 C19 Cl1 83.9(2)

_cod_database_fobs_code 2242515
